data_7022246
loop_
_publ_author_name
'Zhou, Jian'
'Liu, Xing'
'An, Litao'
'Hu, Feilong'
'Kan, Yuhe'
'Li, Rong'
'Shen, Zhenming'

_publ_section_title
;
 Solvothermal synthesis and characterization of thioindate-thioantimonates
 with transition-metal complexes: the first examples of the incorporation
 of transition metal ions into In-S-Sb frameworks.
;
_journal_issue 5
_journal_name_full 'Dalton transactions (Cambridge, England : 2003)'
_journal_page_first 1735
_journal_page_last 1742
_journal_paper_doi 10.1039/c2dt32132g
_journal_volume 42
_journal_year 2013
_chemical_formula_moiety 'C6 H18 Co In N4 S4 Sb '
_chemical_formula_sum 'C6 H18 Co In N4 S4 Sb'
_chemical_formula_weight 570.03
_chemical_name_systematic
;
?
;
_space_group_IT_number 14
_symmetry_cell_setting monoclinic
_symmetry_space_group_name_Hall '-P 2ybc'
_symmetry_space_group_name_H-M 'P 1 21/c 1'
_atom_sites_solution_hydrogens geom
_atom_sites_solution_primary direct
_atom_sites_solution_secondary difmap
_audit_creation_method SHELXL-97
_cell_angle_alpha 90.00
_cell_angle_beta 117.49(3)
_cell_angle_gamma 90.00
_cell_formula_units_Z 4
_cell_length_a 11.788(2)
_cell_length_b 13.689(3)
_cell_length_c 11.116(2)
_cell_measurement_reflns_used 16860
_cell_measurement_temperature 296(2)
_cell_measurement_theta_max 25.09
_cell_measurement_theta_min 1.95
_cell_volume 1591.2(7)
_computing_cell_refinement 'CrystalClear, Ver. 1.30 (Rigaku/MSC, 2001)'
_computing_data_collection 'CrystalClear, Ver. 1.30 (Rigaku/MSC, 2001)'
_computing_data_reduction 'CrystalStructure, Ver. 3.60 (Rigaku/MSC, 2004)'
_computing_molecular_graphics 'ORTEPII (Johnson, 1976)'
_computing_publication_material SHELXL97
_computing_structure_refinement 'SHELXL97 (Sheldrick, 1997)'
_computing_structure_solution 'SHELXS97 (Sheldrick, 1990)'
_diffrn_ambient_temperature 296(2)
_diffrn_detector_area_resol_mean 7.31
_diffrn_measured_fraction_theta_full 0.998
_diffrn_measured_fraction_theta_max 0.998
_diffrn_measurement_device_type 'Rigaku Mercury'
_diffrn_measurement_method \w
_diffrn_radiation_monochromator graphite
_diffrn_radiation_source 'fine-focus sealed tube'
_diffrn_radiation_type MoK\a
_diffrn_radiation_wavelength 0.71073
_diffrn_reflns_av_R_equivalents 0.1304
_diffrn_reflns_av_sigmaI/netI 0.1476
_diffrn_reflns_limit_h_max 12
_diffrn_reflns_limit_h_min -14
_diffrn_reflns_limit_k_max 13
_diffrn_reflns_limit_k_min -16
_diffrn_reflns_limit_l_max 13
_diffrn_reflns_limit_l_min -12
_diffrn_reflns_number 17848
_diffrn_reflns_theta_full 25.34
_diffrn_reflns_theta_max 25.34
_diffrn_reflns_theta_min 1.49
_exptl_absorpt_coefficient_mu 4.662
_exptl_absorpt_correction_T_max 0.8355
_exptl_absorpt_correction_T_min 0.6281
_exptl_absorpt_correction_type multi-scan
_exptl_absorpt_process_details 'Jacobson, R. (1998) Private communication'
_exptl_crystal_colour green
_exptl_crystal_density_diffrn 2.379
_exptl_crystal_density_method 'not measured'
_exptl_crystal_description sheet
_exptl_crystal_F_000 1092
_exptl_crystal_size_max 0.11
_exptl_crystal_size_mid 0.09
_exptl_crystal_size_min 0.04
_refine_diff_density_max 2.656
_refine_diff_density_min -2.316
_refine_diff_density_rms 0.330
_refine_ls_extinction_coef 0.0021(3)
_refine_ls_extinction_expression Fc^*^=kFc[1+0.001xFc^2^\l^3^/sin(2\q)]^-1/4^
_refine_ls_extinction_method SHELXL
_refine_ls_goodness_of_fit_ref 1.011
_refine_ls_hydrogen_treatment constr
_refine_ls_matrix_type full
_refine_ls_number_parameters 156
_refine_ls_number_reflns 2909
_refine_ls_number_restraints 42
_refine_ls_restrained_S_all 1.007
_refine_ls_R_factor_all 0.1128
_refine_ls_R_factor_gt 0.0875
_refine_ls_shift/su_max 0.000
_refine_ls_shift/su_mean 0.000
_refine_ls_structure_factor_coef Fsqd
_refine_ls_weighting_details 'calc w=1/[\s^2^(Fo^2^)+(0.0300P)^2^+82.0000P] where P=(Fo^2^+2Fc^2^)/3'
_refine_ls_weighting_scheme calc
_refine_ls_wR_factor_gt 0.1907
_refine_ls_wR_factor_ref 0.1999
_reflns_number_gt 1662
_reflns_number_total 2909
_reflns_threshold_expression >2sigma(I)
_cod_data_source_file c2dt32132g.txt
_cod_data_source_block 3
_cod_original_cell_volume 1591.3(6)
_cod_original_sg_symbol_Hall '-P 2ybc '
_cod_original_sg_symbol_H-M 'P 21/c'
_cod_database_code 7022246

loop_
_symmetry_equiv_pos_as_xyz
'x, y, z'
'-x, y+1/2, -z+1/2'
'-x, -y, -z'
'x, -y-1/2, z-1/2'

loop_
_atom_site_label
_atom_site_type_symbol
_atom_site_fract_x
_atom_site_fract_y
_atom_site_fract_z
_atom_site_U_iso_or_equiv
_atom_site_adp_type
_atom_site_occupancy
_atom_site_symmetry_multiplicity
_atom_site_calc_flag
_atom_site_refinement_flags
Sb1 Sb 0.07992(14) 0.26194(11) 0.25961(17) 0.0376(5) Uani 1 1 d .
In1 In 0.11859(15) 0.42358(11) 0.54933(17) 0.0379(5) Uani 1 1 d .
Co1 Co 0.2206(3) 0.4614(2) 0.1318(3) 0.0396(8) Uani 1 1 d .
S1 S 0.0567(5) 0.3475(4) 0.0586(6) 0.0403(15) Uani 1 1 d .
S2 S 0.2437(6) 0.1459(4) 0.2779(6) 0.0410(15) Uani 1 1 d .
S3 S 0.2400(6) 0.3638(4) 0.4313(7) 0.0442(16) Uani 1 1 d .
S4 S 0.1138(6) 0.6043(4) 0.5533(7) 0.0479(16) Uani 1 1 d .
N4 N 0.184(2) 0.5279(16) -0.050(2) 0.062(7) Uani 1 1 d .
H4C H 0.1872 0.4816 -0.1059 0.075 Uiso 1 1 calc R
H4D H 0.1026 0.5503 -0.0881 0.075 Uiso 1 1 calc R
N2 N 0.185(2) 0.5670(15) 0.244(2) 0.052(6) Uani 1 1 d .
H2C H 0.1232 0.6065 0.1857 0.062 Uiso 1 1 calc R
H2D H 0.1532 0.5366 0.2939 0.062 Uiso 1 1 calc R
N1 N 0.3882(17) 0.5589(14) 0.1937(18) 0.046(5) Uani 1 1 d D
N3 N 0.3668(16) 0.3598(14) 0.192(2) 0.051(5) Uani 1 1 d U
H3C H 0.3681 0.3259 0.2616 0.061 Uiso 1 1 calc R
H3D H 0.3465 0.3175 0.1228 0.061 Uiso 1 1 calc R
C6 C 0.265(3) 0.607(3) -0.047(3) 0.091(11) Uani 1 1 d DU
H6A H 0.2258 0.6692 -0.0451 0.109 Uiso 1 1 calc R
H6B H 0.2772 0.6057 -0.1275 0.109 Uiso 1 1 calc R
C5 C 0.391(3) 0.597(3) 0.077(3) 0.095(11) Uani 1 1 d DU
H5A H 0.4453 0.5559 0.0545 0.115 Uiso 1 1 calc R
H5B H 0.4306 0.6614 0.0991 0.115 Uiso 1 1 calc R
C3 C 0.502(2) 0.5019(17) 0.258(3) 0.074(8) Uani 1 1 d DU
H3A H 0.5358 0.5110 0.3553 0.089 Uiso 1 1 calc R
H3B H 0.5635 0.5289 0.2328 0.089 Uiso 1 1 calc R
C2 C 0.289(3) 0.627(3) 0.334(4) 0.098(13) Uani 1 1 d D
H2A H 0.3290 0.5994 0.4244 0.118 Uiso 1 1 calc R
H2B H 0.2578 0.6921 0.3393 0.118 Uiso 1 1 calc R
C4 C 0.494(3) 0.3941(17) 0.232(4) 0.081(8) Uani 1 1 d DU
H4A H 0.5175 0.3805 0.1604 0.097 Uiso 1 1 calc R
H4B H 0.5536 0.3601 0.3129 0.097 Uiso 1 1 calc R
C1 C 0.383(3) 0.634(2) 0.280(4) 0.100(12) Uani 1 1 d DU
H1A H 0.3680 0.6949 0.2304 0.120 Uiso 1 1 calc R
H1B H 0.4678 0.6384 0.3568 0.120 Uiso 1 1 calc R

loop_
_atom_site_aniso_label
_atom_site_aniso_U_11
_atom_site_aniso_U_22
_atom_site_aniso_U_33
_atom_site_aniso_U_23
_atom_site_aniso_U_13
_atom_site_aniso_U_12
Sb1 0.0340(8) 0.0330(9) 0.0431(10) -0.0006(7) 0.0156(7) -0.0026(7)
In1 0.0360(9) 0.0325(9) 0.0415(10) 0.0016(7) 0.0146(8) 0.0042(7)
Co1 0.0323(17) 0.0325(17) 0.047(2) -0.0012(14) 0.0121(15) -0.0022(13)
S1 0.038(3) 0.035(3) 0.041(4) 0.001(3) 0.013(3) -0.003(3)
S2 0.039(3) 0.037(3) 0.041(4) -0.002(3) 0.013(3) 0.004(3)
S3 0.042(3) 0.042(4) 0.047(4) -0.010(3) 0.019(3) -0.008(3)
S4 0.038(3) 0.032(3) 0.064(4) 0.003(3) 0.015(3) 0.001(3)
N4 0.063(15) 0.070(16) 0.074(17) -0.034(13) 0.048(13) -0.014(12)
N2 0.070(15) 0.054(14) 0.049(13) 0.026(11) 0.041(12) 0.030(12)
N1 0.050(12) 0.056(13) 0.041(13) -0.005(10) 0.029(11) 0.006(10)
N3 0.034(9) 0.044(11) 0.086(14) 0.002(10) 0.036(10) -0.004(8)
C6 0.100(13) 0.086(13) 0.086(13) 0.001(9) 0.041(9) -0.010(9)
C5 0.085(14) 0.097(14) 0.099(14) 0.012(9) 0.038(10) -0.003(9)
C3 0.064(11) 0.074(12) 0.080(12) -0.007(9) 0.029(8) -0.001(8)
C2 0.14(3) 0.09(3) 0.08(3) -0.03(2) 0.06(3) -0.06(2)
C4 0.066(10) 0.070(10) 0.092(11) 0.001(8) 0.025(8) -0.001(8)
C1 0.094(14) 0.091(14) 0.108(15) -0.008(9) 0.041(10) -0.006(9)

loop_
_atom_type_symbol
_atom_type_description
_atom_type_scat_dispersion_real
_atom_type_scat_dispersion_imag
_atom_type_scat_source
C C 0.0033 0.0016 'International Tables Vol C Tables 4.2.6.8 and 6.1.1.4'
H H 0.0000 0.0000 'International Tables Vol C Tables 4.2.6.8 and 6.1.1.4'
N N 0.0061 0.0033 'International Tables Vol C Tables 4.2.6.8 and 6.1.1.4'
S S 0.1246 0.1234 'International Tables Vol C Tables 4.2.6.8 and 6.1.1.4'
Co Co 0.3494 0.9721 'International Tables Vol C Tables 4.2.6.8 and 6.1.1.4'
In In -0.7276 1.3100 'International Tables Vol C Tables 4.2.6.8 and 6.1.1.4'
Sb Sb -0.5866 1.5461 'International Tables Vol C Tables 4.2.6.8 and 6.1.1.4'

loop_
_geom_angle_atom_site_label_1
_geom_angle_atom_site_label_2
_geom_angle_atom_site_label_3
_geom_angle
_geom_angle_site_symmetry_1
_geom_angle_site_symmetry_3
S3 Sb1 S1 99.5(2) . .
S3 Sb1 S2 90.6(2) . .
S1 Sb1 S2 98.1(2) . .
S4 In1 S2 115.2(2) 3_566 4_566
S4 In1 S4 97.68(18) 3_566 .
S2 In1 S4 112.0(2) 4_566 .
S4 In1 S3 119.5(2) 3_566 .
S2 In1 S3 101.6(2) 4_566 .
S4 In1 S3 111.3(2) . .
S4 In1 In1 49.01(14) 3_566 3_566
S2 In1 In1 127.47(18) 4_566 3_566
S4 In1 In1 48.66(14) . 3_566
S3 In1 In1 130.49(18) . 3_566
N3 Co1 N4 112.2(9) . .
N3 Co1 N2 130.0(9) . .
N4 Co1 N2 105.8(8) . .
N3 Co1 N1 79.3(7) . .
N4 Co1 N1 78.1(7) . .
N2 Co1 N1 78.0(8) . .
N3 Co1 S1 95.5(5) . .
N4 Co1 S1 100.8(6) . .
N2 Co1 S1 108.2(6) . .
N1 Co1 S1 173.7(5) . .
Co1 S1 Sb1 106.3(2) . .
Sb1 S2 In1 95.3(2) . 4_565
Sb1 S3 In1 100.2(2) . .
In1 S4 In1 82.32(18) 3_566 .
C6 N4 Co1 118.0(18) . .
C6 N4 H4C 107.8 . .
Co1 N4 H4C 107.8 . .
C6 N4 H4D 107.8 . .
Co1 N4 H4D 107.8 . .
H4C N4 H4D 107.1 . .
C2 N2 Co1 118.5(18) . .
C2 N2 H2C 107.7 . .
Co1 N2 H2C 107.7 . .
C2 N2 H2D 107.7 . .
Co1 N2 H2D 107.7 . .
H2C N2 H2D 107.1 . .
C5 N1 C1 112(3) . .
C5 N1 C3 105(2) . .
C1 N1 C3 112(2) . .
C5 N1 Co1 109.5(16) . .
C1 N1 Co1 109.7(17) . .
C3 N1 Co1 108.8(15) . .
C4 N3 Co1 118.5(15) . .
C4 N3 H3C 107.7 . .
Co1 N3 H3C 107.7 . .
C4 N3 H3D 107.7 . .
Co1 N3 H3D 107.7 . .
H3C N3 H3D 107.1 . .
N4 C6 C5 109(3) . .
N4 C6 H6A 109.9 . .
C5 C6 H6A 109.9 . .
N4 C6 H6B 109.9 . .
C5 C6 H6B 109.9 . .
H6A C6 H6B 108.3 . .
N1 C5 C6 116(3) . .
N1 C5 H5A 108.2 . .
C6 C5 H5A 108.2 . .
N1 C5 H5B 108.2 . .
C6 C5 H5B 108.2 . .
H5A C5 H5B 107.3 . .
N1 C3 C4 119(2) . .
N1 C3 H3A 107.6 . .
C4 C3 H3A 107.6 . .
N1 C3 H3B 107.6 . .
C4 C3 H3B 107.6 . .
H3A C3 H3B 107.0 . .
N2 C2 C1 108(3) . .
N2 C2 H2A 110.1 . .
C1 C2 H2A 110.1 . .
N2 C2 H2B 110.1 . .
C1 C2 H2B 110.1 . .
H2A C2 H2B 108.4 . .
N3 C4 C3 110(2) . .
N3 C4 H4A 109.7 . .
C3 C4 H4A 109.7 . .
N3 C4 H4B 109.7 . .
C3 C4 H4B 109.7 . .
H4A C4 H4B 108.2 . .
N1 C1 C2 120(3) . .
N1 C1 H1A 107.4 . .
C2 C1 H1A 107.4 . .
N1 C1 H1B 107.4 . .
C2 C1 H1B 107.4 . .
H1A C1 H1B 106.9 . .

loop_
_geom_bond_atom_site_label_1
_geom_bond_atom_site_label_2
_geom_bond_distance
_geom_bond_site_symmetry_2
Sb1 S3 2.413(6) .
Sb1 S1 2.424(6) .
Sb1 S2 2.435(6) .
In1 S4 2.463(6) 3_566
In1 S2 2.465(6) 4_566
In1 S4 2.476(6) .
In1 S3 2.484(7) .
In1 In1 3.251(3) 3_566
Co1 N3 2.071(18) .
Co1 N4 2.07(2) .
Co1 N2 2.08(2) .
Co1 N1 2.21(2) .
Co1 S1 2.318(6) .
S2 In1 2.465(6) 4_565
S4 In1 2.463(6) 3_566
N4 C6 1.44(4) .
N4 H4C 0.9000 .
N4 H4D 0.9000 .
N2 C2 1.43(4) .
N2 H2C 0.9000 .
N2 H2D 0.9000 .
N1 C5 1.418(19) .
N1 C1 1.421(19) .
N1 C3 1.423(19) .
N3 C4 1.43(3) .
N3 H3C 0.9000 .
N3 H3D 0.9000 .
C6 C5 1.492(10) .
C6 H6A 0.9700 .
C6 H6B 0.9700 .
C5 H5A 0.9700 .
C5 H5B 0.9700 .
C3 C4 1.500(10) .
C3 H3A 0.9700 .
C3 H3B 0.9700 .
C2 C1 1.495(10) .
C2 H2A 0.9700 .
C2 H2B 0.9700 .
C4 H4A 0.9700 .
C4 H4B 0.9700 .
C1 H1A 0.9700 .
C1 H1B 0.9700 .
